data_4126153
loop_
_publ_author_name
'Lee, Taegyo'
'Hartwig, John F.'

_publ_section_title
;
 Mechanistic Studies on Rhodium-Catalyzed Enantioselective Silylation of
 Aryl C-H Bonds.
;
_journal_issue 13
_journal_name_full 'Journal of the American Chemical Society'
_journal_page_first 4879
_journal_page_last 4886
_journal_paper_doi 10.1021/jacs.7b00737
_journal_volume 139
_journal_year 2017
_chemical_absolute_configuration ad
_chemical_formula_sum 'C57 H63 O P2 Rh S Si'
_chemical_formula_weight 989.07
_chemical_name_common compound4
_chemical_name_systematic compound4
_space_group.centring_type P

_space_group_crystal_system orthorhombic
_space_group_IT_number 18
_space_group_name_Hall 'P 2 2ab'
_space_group_name_H-M_alt 'P 21 21 2'
_symmetry_space_group_name_Hall 'P 2 2ab'
_symmetry_space_group_name_H-M 'P 21 21 2'
_atom_sites_solution_hydrogens mixed
_atom_sites_solution_primary iterative
_atom_sites_solution_secondary difmap
_audit_creation_method SHELXL-2014/7
_cell_angle_alpha 90
_cell_angle_beta 90
_cell_angle_gamma 90
_cell_formula_units_Z 4
_cell_length_a 22.1200(17)
_cell_length_b 22.8814(16)
_cell_length_c 9.7523(7)
_cell_measurement_reflns_used 9416
_cell_measurement_temperature 100(2)
_cell_measurement_theta_max 25.36
_cell_measurement_theta_min 2.27
_cell_volume 4936.0(6)
_computing_cell_refinement 'Bruker SAINT'
_computing_data_collection 'Bruker APEX2'
_computing_data_reduction 'Bruker SAINT'
_computing_molecular_graphics ORTEP-32
_computing_publication_material WinGX
_computing_structure_refinement SHELXL-2014
_computing_structure_solution SHELXT
_diffrn_ambient_temperature 100(2)
_diffrn_detector_area_resol_mean 8.366
_diffrn_measured_fraction_theta_full 1.000
_diffrn_measured_fraction_theta_max 0.998
_diffrn_measurement_device_type 'Bruker APEX-II CCD'
_diffrn_measurement_method 'phi and omega scans'
_diffrn_radiation_type MoK\a
_diffrn_radiation_wavelength 0.71073
_diffrn_reflns_av_R_equivalents 0.0342
_diffrn_reflns_av_unetI/netI 0.0243
_diffrn_reflns_Laue_measured_fraction_full 1.000
_diffrn_reflns_Laue_measured_fraction_max 0.998
_diffrn_reflns_limit_h_max 26
_diffrn_reflns_limit_h_min -26
_diffrn_reflns_limit_k_max 27
_diffrn_reflns_limit_k_min -25
_diffrn_reflns_limit_l_max 11
_diffrn_reflns_limit_l_min -11
_diffrn_reflns_number 71036
_diffrn_reflns_point_group_measured_fraction_full 0.999
_diffrn_reflns_point_group_measured_fraction_max 0.996
_diffrn_reflns_theta_full 25.000
_diffrn_reflns_theta_max 25.392
_diffrn_reflns_theta_min 1.280
_diffrn_source 'microfocus sealed tube'
_exptl_absorpt_coefficient_mu 0.517
_exptl_absorpt_correction_T_max 0.928
_exptl_absorpt_correction_T_min 0.852
_exptl_absorpt_correction_type multi-scan
_exptl_absorpt_process_details SADABS
_exptl_crystal_colour yellow
_exptl_crystal_density_diffrn 1.331
_exptl_crystal_description rod
_exptl_crystal_F_000 2072
_exptl_crystal_size_max 0.060
_exptl_crystal_size_mid 0.040
_exptl_crystal_size_min 0.030
_refine_diff_density_max 0.474
_refine_diff_density_min -0.274
_refine_diff_density_rms 0.044
_refine_ls_abs_structure_details
; 
 Flack x determined using 3772 quotients [(I+)-(I-)]/[(I+)+(I-)] 
 (Parsons, Flack and Wagner, Acta Cryst. B69 (2013) 249-259). 
;
_refine_ls_abs_structure_Flack -0.022(5)
_refine_ls_extinction_method none
_refine_ls_goodness_of_fit_ref 1.048
_refine_ls_hydrogen_treatment mixed
_refine_ls_matrix_type full
_refine_ls_number_parameters 581
_refine_ls_number_reflns 9051
_refine_ls_number_restraints 0
_refine_ls_restrained_S_all 1.048
_refine_ls_R_factor_all 0.0224
_refine_ls_R_factor_gt 0.0207
_refine_ls_shift/su_max 0.002
_refine_ls_shift/su_mean 0.000
_refine_ls_structure_factor_coef Fsqd
_refine_ls_weighting_details 'w=1/[\s^2^(Fo^2^)+(0.0183P)^2^+2.1472P] where P=(Fo^2^+2Fc^2^)/3'
_refine_ls_weighting_scheme calc
_refine_ls_wR_factor_gt 0.0457
_refine_ls_wR_factor_ref 0.0466
_reflns_Friedel_coverage 0.789
_reflns_Friedel_fraction_full 0.998
_reflns_Friedel_fraction_max 0.994
_reflns_number_gt 8754
_reflns_number_total 9051
_reflns_threshold_expression 'I > 2\s(I)'
_cod_data_source_file ja7b00737_si_002.cif
_cod_data_source_block compound4a
_cod_depositor_comments
;
The following automatic conversions were performed:

'_space_group.centring_type' value 'primitive' was replaced with the
value 'P' as specified in the replacement file
'/home/antanas/src/cod-tools/trunk/data/replacement-values/replacement_values.lst'.

Automatic conversion script
Id: cif_fix_values 5642 2017-10-24 12:04:52Z antanas 
;
_cod_database_code 4126153
_shelx_shelxl_version_number 2014/7
_shelx_space_group_comment
; 
The symmetry employed for this shelxl refinement is uniquely defined 
by the following loop, which should always be used as a source of 
symmetry information in preference to the above space-group names. 
They are only intended as comments. 
;
_shelx_estimated_absorpt_t_min 0.970
_shelx_estimated_absorpt_t_max 0.985

loop_
_space_group_symop_operation_xyz
'x, y, z'
'-x, -y, z'
'-x+1/2, y+1/2, -z'
'x+1/2, -y+1/2, -z'

loop_
_atom_site_label
_atom_site_type_symbol
_atom_site_fract_x
_atom_site_fract_y
_atom_site_fract_z
_atom_site_U_iso_or_equiv
_atom_site_adp_type
_atom_site_occupancy
_atom_site_site_symmetry_order
_atom_site_calc_flag
_atom_site_refinement_flags_posn
_atom_site_refinement_flags_adp
C1 C 0.78984(12) 0.17716(12) 0.6734(3) 0.0142(6) Uani 1 1 d . .
C2 C 0.83306(12) 0.13871(12) 0.6231(3) 0.0173(6) Uani 1 1 d . .
H2 H 0.8256 0.1181 0.5402 0.021 Uiso 1 1 calc R U
C3 C 0.88711(13) 0.13010(13) 0.6928(3) 0.0227(7) Uani 1 1 d . .
H3 H 0.9165 0.1040 0.6569 0.027 Uiso 1 1 calc R U
C4 C 0.89820(13) 0.15935(13) 0.8143(3) 0.0226(7) Uani 1 1 d . .
H4 H 0.9351 0.1532 0.8619 0.027 Uiso 1 1 calc R U
C5 C 0.85580(13) 0.19732(13) 0.8662(3) 0.0213(7) Uani 1 1 d . .
H5 H 0.8633 0.2173 0.9498 0.026 Uiso 1 1 calc R U
C6 C 0.80185(12) 0.20643(12) 0.7961(3) 0.0180(6) Uani 1 1 d . .
H6 H 0.7728 0.2329 0.8321 0.022 Uiso 1 1 calc R U
C7 C 0.72736(11) 0.15824(12) 0.4185(3) 0.0141(6) Uani 1 1 d . .
C8 C 0.72879(12) 0.09786(12) 0.4002(3) 0.0184(6) Uani 1 1 d . .
H8 H 0.7212 0.0727 0.4757 0.022 Uiso 1 1 calc R U
C9 C 0.74127(13) 0.07429(14) 0.2719(3) 0.0246(7) Uani 1 1 d . .
H9 H 0.7421 0.0331 0.2595 0.029 Uiso 1 1 calc R U
C10 C 0.75241(13) 0.11117(15) 0.1628(3) 0.0267(8) Uani 1 1 d . .
H10 H 0.7618 0.0951 0.0755 0.032 Uiso 1 1 calc R U
C11 C 0.75007(13) 0.17135(15) 0.1789(3) 0.0237(7) Uani 1 1 d . .
H11 H 0.7571 0.1965 0.1030 0.028 Uiso 1 1 calc R U
C12 C 0.73730(12) 0.19448(13) 0.3077(3) 0.0168(6) Uani 1 1 d . .
H12 H 0.7354 0.2357 0.3195 0.020 Uiso 1 1 calc R U
C13 C 0.66542(12) 0.14442(11) 0.6786(3) 0.0129(6) Uani 1 1 d . .
C14 C 0.66826(13) 0.13392(12) 0.8319(3) 0.0171(6) Uani 1 1 d . .
H14 H 0.7098 0.1297 0.8713 0.021 Uiso 1 1 calc R U
C15 C 0.62655(13) 0.07944(13) 0.8461(3) 0.0195(7) Uani 1 1 d . .
C16 C 0.57464(12) 0.10915(12) 0.7627(3) 0.0151(6) Uani 1 1 d . .
C17 C 0.60971(12) 0.13009(11) 0.6355(3) 0.0122(6) Uani 1 1 d . .
C18 C 0.62891(12) 0.18354(12) 0.8949(3) 0.0207(6) Uani 1 1 d . .
H18A H 0.6319 0.1839 0.9962 0.025 Uiso 1 1 calc R U
H18B H 0.6409 0.2223 0.8588 0.025 Uiso 1 1 calc R U
C19 C 0.56481(13) 0.16665(13) 0.8473(3) 0.0192(6) Uani 1 1 d . .
H19A H 0.5470 0.1977 0.7894 0.023 Uiso 1 1 calc R U
H19B H 0.5379 0.1596 0.9267 0.023 Uiso 1 1 calc R U
C20 C 0.65277(14) 0.02420(13) 0.7819(3) 0.0256(7) Uani 1 1 d . .
H20A H 0.6857 0.0094 0.8396 0.038 Uiso 1 1 calc R U
H20B H 0.6684 0.0333 0.6904 0.038 Uiso 1 1 calc R U
H20C H 0.6211 -0.0055 0.7746 0.038 Uiso 1 1 calc R U
C21 C 0.60925(15) 0.06435(15) 0.9942(3) 0.0282(7) Uani 1 1 d . .
H21A H 0.5791 0.0329 0.9940 0.042 Uiso 1 1 calc R U
H21B H 0.5923 0.0990 1.0390 0.042 Uiso 1 1 calc R U
H21C H 0.6453 0.0515 1.0442 0.042 Uiso 1 1 calc R U
C22 C 0.51697(13) 0.07532(13) 0.7383(3) 0.0230(7) Uani 1 1 d . .
H22A H 0.4880 0.1000 0.6892 0.035 Uiso 1 1 calc R U
H22B H 0.4997 0.0635 0.8265 0.035 Uiso 1 1 calc R U
H22C H 0.5258 0.0405 0.6833 0.035 Uiso 1 1 calc R U
C23 C 0.58007(11) 0.13716(11) 0.5000(3) 0.0125(6) Uani 1 1 d . .
C24 C 0.56495(12) 0.08982(12) 0.4224(3) 0.0155(6) Uani 1 1 d . .
C25 C 0.52094(12) 0.18243(12) 0.3300(3) 0.0159(6) Uani 1 1 d . .
C26 C 0.55680(12) 0.19181(12) 0.4430(3) 0.0120(6) Uani 1 1 d . .
C27 C 0.58450(13) 0.02722(12) 0.4344(3) 0.0211(7) Uani 1 1 d . .
H27A H 0.6045 0.0212 0.5229 0.032 Uiso 1 1 calc R U
H27B H 0.6127 0.0179 0.3601 0.032 Uiso 1 1 calc R U
H27C H 0.5490 0.0017 0.4280 0.032 Uiso 1 1 calc R U
C28 C 0.48254(13) 0.22206(13) 0.2435(3) 0.0213(6) Uani 1 1 d . .
H28A H 0.4780 0.2599 0.2896 0.032 Uiso 1 1 calc R U
H28B H 0.4426 0.2043 0.2302 0.032 Uiso 1 1 calc R U
H28C H 0.5020 0.2279 0.1542 0.032 Uiso 1 1 calc R U
C29 C 0.51696(11) 0.28854(11) 0.6120(3) 0.0133(5) Uani 1 1 d . .
C30 C 0.52736(13) 0.32628(13) 0.7218(3) 0.0225(7) Uani 1 1 d . .
H30 H 0.5676 0.3376 0.7434 0.027 Uiso 1 1 calc R U
C31 C 0.47968(14) 0.34752(14) 0.7999(3) 0.0294(8) Uani 1 1 d . .
H31 H 0.4875 0.3733 0.8743 0.035 Uiso 1 1 calc R U
C32 C 0.42123(13) 0.33150(13) 0.7702(3) 0.0230(7) Uani 1 1 d . .
H32 H 0.3886 0.3467 0.8224 0.028 Uiso 1 1 calc R U
C33 C 0.41030(13) 0.29310(13) 0.6637(3) 0.0205(7) Uani 1 1 d . .
H33 H 0.3700 0.2815 0.6436 0.025 Uiso 1 1 calc R U
C34 C 0.45767(12) 0.27138(12) 0.5861(3) 0.0185(6) Uani 1 1 d . .
H34 H 0.4496 0.2444 0.5143 0.022 Uiso 1 1 calc R U
C35 C 0.57695(12) 0.30970(12) 0.3528(3) 0.0144(6) Uani 1 1 d . .
C36 C 0.60525(12) 0.29127(13) 0.2318(3) 0.0187(6) Uani 1 1 d . .
H36 H 0.6247 0.2543 0.2286 0.022 Uiso 1 1 calc R U
C37 C 0.60494(13) 0.32684(13) 0.1166(3) 0.0231(7) Uani 1 1 d . .
H37 H 0.6233 0.3137 0.0342 0.028 Uiso 1 1 calc R U
C38 C 0.57799(13) 0.38139(13) 0.1211(3) 0.0239(7) Uani 1 1 d . .
H38 H 0.5781 0.4057 0.0421 0.029 Uiso 1 1 calc R U
C39 C 0.55104(13) 0.40035(13) 0.2406(3) 0.0246(7) Uani 1 1 d . .
H39 H 0.5330 0.4380 0.2441 0.029 Uiso 1 1 calc R U
C40 C 0.55013(13) 0.36453(12) 0.3563(3) 0.0177(6) Uani 1 1 d . .
H40 H 0.5311 0.3777 0.4379 0.021 Uiso 1 1 calc R U
C41 C 0.82090(14) 0.33248(12) 0.5355(3) 0.0222(6) Uani 1 1 d . .
H41A H 0.8357 0.3121 0.6185 0.027 Uiso 1 1 calc R U
H41B H 0.8188 0.3032 0.4610 0.027 Uiso 1 1 calc R U
C42 C 0.86770(14) 0.37827(14) 0.4955(3) 0.0282(7) Uani 1 1 d . .
H42A H 0.8571 0.3949 0.4060 0.042 Uiso 1 1 calc R U
H42B H 0.9077 0.3600 0.4901 0.042 Uiso 1 1 calc R U
H42C H 0.8684 0.4094 0.5646 0.042 Uiso 1 1 calc R U
C43 C 0.71934(14) 0.40537(14) 0.4187(3) 0.0249(7) Uani 1 1 d . .
H43A H 0.7566 0.4225 0.3793 0.030 Uiso 1 1 calc R U
H43B H 0.7015 0.3795 0.3483 0.030 Uiso 1 1 calc R U
C44 C 0.67489(18) 0.45482(14) 0.4471(3) 0.0356(8) Uani 1 1 d . .
H44A H 0.6378 0.4387 0.4871 0.053 Uiso 1 1 calc R U
H44B H 0.6652 0.4748 0.3610 0.053 Uiso 1 1 calc R U
H44C H 0.6931 0.4827 0.5113 0.053 Uiso 1 1 calc R U
C45 C 0.72916(12) 0.39468(12) 0.8385(3) 0.0137(6) Uani 1 1 d . .
H45 H 0.7031 0.3590 0.8356 0.016 Uiso 1 1 calc R U
C46 C 0.78378(13) 0.37973(12) 0.9258(3) 0.0162(6) Uani 1 1 d . .
C47 C 0.77768(14) 0.34223(13) 1.0371(3) 0.0233(7) Uani 1 1 d . .
H47 H 0.7390 0.3265 1.0579 0.028 Uiso 1 1 calc R U
C48 C 0.82654(15) 0.32739(13) 1.1179(3) 0.0287(7) Uani 1 1 d . .
H48 H 0.8212 0.3019 1.1939 0.034 Uiso 1 1 calc R U
C49 C 0.88306(13) 0.34938(14) 1.0887(3) 0.0263(7) Uani 1 1 d . .
H49 H 0.9169 0.3389 1.1435 0.032 Uiso 1 1 calc R U
C50 C 0.88995(14) 0.38688(14) 0.9788(3) 0.0259(7) Uani 1 1 d . .
H50 H 0.9287 0.4024 0.9583 0.031 Uiso 1 1 calc R U
C51 C 0.84046(12) 0.40217(13) 0.8977(3) 0.0216(6) Uani 1 1 d . .
H51 H 0.8457 0.4282 0.8227 0.026 Uiso 1 1 calc R U
C52 C 0.69023(12) 0.44414(11) 0.8940(3) 0.0157(6) Uani 1 1 d . .
C53 C 0.69974(13) 0.47073(12) 1.0199(3) 0.0177(6) Uani 1 1 d . .
H53 H 0.7330 0.4591 1.0750 0.021 Uiso 1 1 calc R U
C54 C 0.66089(14) 0.51443(12) 1.0663(3) 0.0235(7) Uani 1 1 d . .
H54 H 0.6683 0.5329 1.1520 0.028 Uiso 1 1 calc R U
C55 C 0.61184(15) 0.53099(13) 0.9886(3) 0.0255(7) Uani 1 1 d . .
H55 H 0.5851 0.5603 1.0211 0.031 Uiso 1 1 calc R U
C56 C 0.60166(15) 0.50459(13) 0.8621(3) 0.0259(7) Uani 1 1 d . .
H56 H 0.5682 0.5161 0.8075 0.031 Uiso 1 1 calc R U
C57 C 0.64050(14) 0.46157(13) 0.8165(3) 0.0212(7) Uani 1 1 d . .
H57 H 0.6332 0.4435 0.7304 0.025 Uiso 1 1 calc R U
O1 O 0.74582(8) 0.40743(8) 0.70087(19) 0.0156(4) Uani 1 1 d . .
Si1 Si 0.74132(3) 0.35917(3) 0.57089(8) 0.01594(17) Uani 1 1 d . .
P1 P 0.71738(3) 0.19127(3) 0.58727(7) 0.01145(14) Uani 1 1 d . .
P2 P 0.58082(3) 0.26375(3) 0.50606(7) 0.01171(15) Uani 1 1 d . .
S1 S 0.51893(3) 0.10941(3) 0.28779(7) 0.01694(15) Uani 1 1 d . .
Rh1 Rh 0.67564(2) 0.28189(2) 0.60497(2) 0.01247(6) Uani 1 1 d . .
H1A H 0.7299(12) 0.2964(12) 0.687(3) 0.015 Uiso 1 1 d . U
H1B H 0.6485(12) 0.3411(11) 0.624(3) 0.015 Uiso 1 1 d . U

loop_
_atom_site_aniso_label
_atom_site_aniso_U_11
_atom_site_aniso_U_22
_atom_site_aniso_U_33
_atom_site_aniso_U_23
_atom_site_aniso_U_13
_atom_site_aniso_U_12
C1 0.0119(14) 0.0176(15) 0.0131(14) 0.0058(11) -0.0011(11) -0.0050(12)
C2 0.0138(13) 0.0174(14) 0.0206(15) 0.0050(12) 0.0010(12) 0.0000(11)
C3 0.0138(14) 0.0229(16) 0.0313(18) 0.0069(14) 0.0009(13) 0.0016(12)
C4 0.0135(14) 0.0243(17) 0.0300(18) 0.0158(14) -0.0078(13) -0.0056(13)
C5 0.0216(15) 0.0240(16) 0.0183(16) 0.0062(12) -0.0070(12) -0.0071(13)
C6 0.0156(13) 0.0226(16) 0.0160(14) 0.0029(12) 0.0012(11) -0.0011(12)
C7 0.0077(12) 0.0214(15) 0.0131(15) -0.0025(12) 0.0000(11) 0.0025(11)
C8 0.0172(14) 0.0196(15) 0.0186(15) -0.0001(13) -0.0004(13) 0.0033(11)
C9 0.0216(16) 0.0254(17) 0.0268(18) -0.0121(14) -0.0039(14) 0.0072(13)
C10 0.0188(16) 0.045(2) 0.0161(15) -0.0110(14) -0.0021(13) 0.0081(15)
C11 0.0169(15) 0.040(2) 0.0136(16) 0.0024(14) -0.0009(12) 0.0037(14)
C12 0.0112(13) 0.0233(15) 0.0160(15) -0.0003(12) -0.0010(12) 0.0022(12)
C13 0.0136(14) 0.0114(13) 0.0135(13) -0.0001(10) 0.0017(11) 0.0029(11)
C14 0.0126(14) 0.0235(15) 0.0152(13) 0.0038(11) -0.0011(12) -0.0021(12)
C15 0.0172(15) 0.0231(16) 0.0182(15) 0.0071(12) -0.0005(12) -0.0004(13)
C16 0.0139(14) 0.0144(15) 0.0169(15) 0.0017(12) 0.0009(12) -0.0014(12)
C17 0.0123(13) 0.0074(13) 0.0168(15) -0.0021(11) 0.0013(11) 0.0015(11)
C18 0.0221(15) 0.0286(16) 0.0115(13) -0.0008(13) 0.0024(13) -0.0059(12)
C19 0.0178(15) 0.0213(16) 0.0184(15) 0.0001(12) 0.0068(12) 0.0005(12)
C20 0.0240(16) 0.0224(16) 0.0303(18) 0.0094(14) -0.0008(14) 0.0050(13)
C21 0.0286(18) 0.0341(19) 0.0218(17) 0.0130(15) 0.0022(14) -0.0056(15)
C22 0.0187(15) 0.0242(16) 0.0261(17) 0.0008(13) 0.0037(13) -0.0059(13)
C23 0.0093(13) 0.0117(14) 0.0165(14) -0.0021(11) 0.0021(11) -0.0007(11)
C24 0.0120(13) 0.0151(14) 0.0194(16) -0.0038(12) -0.0021(12) 0.0012(11)
C25 0.0144(14) 0.0142(15) 0.0190(15) -0.0019(12) -0.0001(12) -0.0008(12)
C26 0.0100(13) 0.0125(13) 0.0134(13) -0.0020(11) 0.0003(11) 0.0004(11)
C27 0.0182(15) 0.0146(15) 0.0304(17) -0.0041(12) -0.0065(13) 0.0025(12)
C28 0.0212(15) 0.0192(15) 0.0234(15) -0.0005(13) -0.0102(12) -0.0008(14)
C29 0.0146(12) 0.0102(13) 0.0151(13) -0.0003(12) 0.0002(11) 0.0018(11)
C30 0.0143(15) 0.0275(17) 0.0256(17) -0.0087(14) 0.0006(13) -0.0029(13)
C31 0.0273(17) 0.0348(19) 0.0260(17) -0.0178(15) 0.0016(15) -0.0008(15)
C32 0.0180(15) 0.0257(17) 0.0251(17) -0.0006(13) 0.0082(13) 0.0039(13)
C33 0.0127(14) 0.0255(17) 0.0233(15) 0.0028(13) 0.0007(12) -0.0014(12)
C34 0.0190(14) 0.0164(15) 0.0202(15) -0.0016(12) 0.0005(12) -0.0020(11)
C35 0.0091(13) 0.0155(14) 0.0186(15) 0.0000(11) -0.0028(11) -0.0025(11)
C36 0.0146(14) 0.0216(16) 0.0200(15) 0.0000(13) -0.0013(12) 0.0011(12)
C37 0.0184(15) 0.0327(17) 0.0181(16) 0.0005(14) -0.0007(13) -0.0058(13)
C38 0.0209(15) 0.0260(17) 0.0248(17) 0.0105(14) -0.0043(14) -0.0085(13)
C39 0.0206(16) 0.0164(16) 0.037(2) 0.0057(14) -0.0058(14) -0.0029(13)
C40 0.0154(14) 0.0171(15) 0.0207(16) -0.0005(12) -0.0009(12) -0.0017(12)
C41 0.0205(15) 0.0199(15) 0.0262(16) -0.0052(12) 0.0055(14) -0.0034(14)
C42 0.0229(17) 0.0301(18) 0.0316(18) -0.0024(15) 0.0049(15) -0.0052(14)
C43 0.0263(17) 0.0313(18) 0.0172(17) 0.0025(13) -0.0017(14) -0.0051(14)
C44 0.052(2) 0.0284(18) 0.0263(17) 0.0086(14) -0.0105(19) -0.0033(18)
C45 0.0170(14) 0.0126(14) 0.0115(13) -0.0006(11) 0.0014(11) -0.0037(12)
C46 0.0198(15) 0.0154(14) 0.0133(15) -0.0040(11) 0.0003(12) -0.0007(11)
C47 0.0174(15) 0.0282(18) 0.0242(17) 0.0038(13) -0.0006(13) -0.0041(13)
C48 0.0300(16) 0.0333(17) 0.0226(16) 0.0071(14) -0.0073(16) -0.0019(15)
C49 0.0213(15) 0.0341(18) 0.0234(17) -0.0063(15) -0.0080(14) 0.0068(13)
C50 0.0171(16) 0.038(2) 0.0221(17) -0.0083(15) 0.0026(13) -0.0048(14)
C51 0.0228(16) 0.0249(15) 0.0171(14) -0.0002(14) 0.0018(13) -0.0033(12)
C52 0.0191(15) 0.0128(13) 0.0152(13) 0.0036(12) 0.0014(12) -0.0050(10)
C53 0.0195(14) 0.0170(15) 0.0167(15) -0.0005(12) -0.0007(12) -0.0051(12)
C54 0.0344(19) 0.0161(15) 0.0199(16) -0.0043(12) 0.0031(13) -0.0023(13)
C55 0.0325(18) 0.0152(16) 0.0288(18) 0.0010(14) 0.0043(15) 0.0059(13)
C56 0.0267(17) 0.0241(17) 0.0270(18) 0.0027(13) -0.0036(14) 0.0058(14)
C57 0.0272(17) 0.0188(16) 0.0177(16) -0.0028(13) -0.0007(13) -0.0003(13)
O1 0.0203(10) 0.0162(10) 0.0104(10) 0.0007(8) 0.0004(8) -0.0044(8)
Si1 0.0163(4) 0.0189(4) 0.0126(4) -0.0028(3) 0.0005(3) -0.0032(3)
P1 0.0096(3) 0.0140(3) 0.0107(4) -0.0003(3) 0.0004(3) 0.0002(3)
P2 0.0106(3) 0.0107(4) 0.0138(3) -0.0024(3) -0.0011(3) 0.0013(3)
S1 0.0172(3) 0.0155(4) 0.0181(4) -0.0052(3) -0.0053(3) 0.0000(3)
Rh1 0.00953(10) 0.01249(10) 0.01541(10) -0.00388(9) -0.00136(9) 0.00014(9)

loop_
_atom_type_symbol
_atom_type_description
_atom_type_scat_dispersion_real
_atom_type_scat_dispersion_imag
_atom_type_scat_source
C C 0.0033 0.0016 'International Tables Vol C Tables 4.2.6.8 and 6.1.1.4'
H H 0.0000 0.0000 'International Tables Vol C Tables 4.2.6.8 and 6.1.1.4'
O O 0.0106 0.0060 'International Tables Vol C Tables 4.2.6.8 and 6.1.1.4'
Si Si 0.0817 0.0704 'International Tables Vol C Tables 4.2.6.8 and 6.1.1.4'
P P 0.1023 0.0942 'International Tables Vol C Tables 4.2.6.8 and 6.1.1.4'
S S 0.1246 0.1234 'International Tables Vol C Tables 4.2.6.8 and 6.1.1.4'
Rh Rh -1.1178 0.9187 'International Tables Vol C Tables 4.2.6.8 and 6.1.1.4'

loop_
_geom_angle_atom_site_label_1
_geom_angle_atom_site_label_2
_geom_angle_atom_site_label_3
_geom_angle
C2 C1 C6 118.4(3)
C2 C1 P1 123.4(2)
C6 C1 P1 118.2(2)
C1 C2 C3 120.6(3)
C1 C2 H2 119.7
C3 C2 H2 119.7
C4 C3 C2 120.2(3)
C4 C3 H3 119.9
C2 C3 H3 119.9
C5 C4 C3 120.0(3)
C5 C4 H4 120.0
C3 C4 H4 120.0
C4 C5 C6 119.9(3)
C4 C5 H5 120.0
C6 C5 H5 120.0
C5 C6 C1 120.8(3)
C5 C6 H6 119.6
C1 C6 H6 119.6
C12 C7 C8 119.5(3)
C12 C7 P1 118.5(2)
C8 C7 P1 121.9(2)
C9 C8 C7 120.3(3)
C9 C8 H8 119.9
C7 C8 H8 119.9
C10 C9 C8 119.5(3)
C10 C9 H9 120.3
C8 C9 H9 120.3
C9 C10 C11 120.9(3)
C9 C10 H10 119.6
C11 C10 H10 119.6
C10 C11 C12 119.1(3)
C10 C11 H11 120.4
C12 C11 H11 120.4
C7 C12 C11 120.7(3)
C7 C12 H12 119.7
C11 C12 H12 119.7
C17 C13 C14 108.0(2)
C17 C13 P1 125.1(2)
C14 C13 P1 123.7(2)
C13 C14 C18 104.5(2)
C13 C14 C15 101.0(2)
C18 C14 C15 102.6(2)
C13 C14 H14 115.6
C18 C14 H14 115.6
C15 C14 H14 115.6
C20 C15 C21 107.1(3)
C20 C15 C14 113.7(2)
C21 C15 C14 114.3(2)
C20 C15 C16 115.2(2)
C21 C15 C16 113.9(2)
C14 C15 C16 92.3(2)
C22 C16 C17 117.3(2)
C22 C16 C15 118.6(2)
C17 C16 C15 100.6(2)
C22 C16 C19 113.3(2)
C17 C16 C19 103.5(2)
C15 C16 C19 101.1(2)
C13 C17 C23 131.1(2)
C13 C17 C16 106.6(2)
C23 C17 C16 121.9(2)
C19 C18 C14 102.3(2)
C19 C18 H18A 111.3
C14 C18 H18A 111.3
C19 C18 H18B 111.3
C14 C18 H18B 111.3
H18A C18 H18B 109.2
C18 C19 C16 104.0(2)
C18 C19 H19A 111.0
C16 C19 H19A 111.0
C18 C19 H19B 111.0
C16 C19 H19B 111.0
H19A C19 H19B 109.0
C15 C20 H20A 109.5
C15 C20 H20B 109.5
H20A C20 H20B 109.5
C15 C20 H20C 109.5
H20A C20 H20C 109.5
H20B C20 H20C 109.5
C15 C21 H21A 109.5
C15 C21 H21B 109.5
H21A C21 H21B 109.5
C15 C21 H21C 109.5
H21A C21 H21C 109.5
H21B C21 H21C 109.5
C16 C22 H22A 109.5
C16 C22 H22B 109.5
H22A C22 H22B 109.5
C16 C22 H22C 109.5
H22A C22 H22C 109.5
H22B C22 H22C 109.5
C24 C23 C26 112.5(2)
C24 C23 C17 121.1(2)
C26 C23 C17 126.0(2)
C23 C24 C27 130.1(3)
C23 C24 S1 111.2(2)
C27 C24 S1 118.6(2)
C26 C25 C28 133.0(3)
C26 C25 S1 111.0(2)
C28 C25 S1 115.9(2)
C25 C26 C23 112.0(2)
C25 C26 P2 125.1(2)
C23 C26 P2 122.51(19)
C24 C27 H27A 109.5
C24 C27 H27B 109.5
H27A C27 H27B 109.5
C24 C27 H27C 109.5
H27A C27 H27C 109.5
H27B C27 H27C 109.5
C25 C28 H28A 109.5
C25 C28 H28B 109.5
H28A C28 H28B 109.5
C25 C28 H28C 109.5
H28A C28 H28C 109.5
H28B C28 H28C 109.5
C34 C29 C30 118.0(2)
C34 C29 P2 122.3(2)
C30 C29 P2 119.7(2)
C31 C30 C29 120.8(3)
C31 C30 H30 119.6
C29 C30 H30 119.6
C32 C31 C30 120.3(3)
C32 C31 H31 119.8
C30 C31 H31 119.8
C31 C32 C33 119.5(3)
C31 C32 H32 120.2
C33 C32 H32 120.2
C32 C33 C34 120.4(3)
C32 C33 H33 119.8
C34 C33 H33 119.8
C33 C34 C29 120.8(3)
C33 C34 H34 119.6
C29 C34 H34 119.6
C40 C35 C36 118.9(3)
C40 C35 P2 121.3(2)
C36 C35 P2 119.6(2)
C37 C36 C35 120.2(3)
C37 C36 H36 119.9
C35 C36 H36 119.9
C38 C37 C36 120.4(3)
C38 C37 H37 119.8
C36 C37 H37 119.8
C39 C38 C37 119.8(3)
C39 C38 H38 120.1
C37 C38 H38 120.1
C38 C39 C40 120.3(3)
C38 C39 H39 119.8
C40 C39 H39 119.8
C35 C40 C39 120.3(3)
C35 C40 H40 119.8
C39 C40 H40 119.8
C42 C41 Si1 117.1(2)
C42 C41 H41A 108.0
Si1 C41 H41A 108.0
C42 C41 H41B 108.0
Si1 C41 H41B 108.0
H41A C41 H41B 107.3
C41 C42 H42A 109.5
C41 C42 H42B 109.5
H42A C42 H42B 109.5
C41 C42 H42C 109.5
H42A C42 H42C 109.5
H42B C42 H42C 109.5
C44 C43 Si1 116.1(2)
C44 C43 H43A 108.3
Si1 C43 H43A 108.3
C44 C43 H43B 108.3
Si1 C43 H43B 108.3
H43A C43 H43B 107.4
C43 C44 H44A 109.5
C43 C44 H44B 109.5
H44A C44 H44B 109.5
C43 C44 H44C 109.5
H44A C44 H44C 109.5
H44B C44 H44C 109.5
O1 C45 C46 111.7(2)
O1 C45 C52 109.3(2)
C46 C45 C52 114.7(2)
O1 C45 H45 106.9
C46 C45 H45 106.9
C52 C45 H45 106.9
C51 C46 C47 118.2(3)
C51 C46 C45 121.8(2)
C47 C46 C45 120.0(3)
C48 C47 C46 121.4(3)
C48 C47 H47 119.3
C46 C47 H47 119.3
C49 C48 C47 120.2(3)
C49 C48 H48 119.9
C47 C48 H48 119.9
C48 C49 C50 119.2(3)
C48 C49 H49 120.4
C50 C49 H49 120.4
C49 C50 C51 120.6(3)
C49 C50 H50 119.7
C51 C50 H50 119.7
C46 C51 C50 120.4(3)
C46 C51 H51 119.8
C50 C51 H51 119.8
C53 C52 C57 118.3(3)
C53 C52 C45 123.8(3)
C57 C52 C45 117.8(3)
C52 C53 C54 120.6(3)
C52 C53 H53 119.7
C54 C53 H53 119.7
C55 C54 C53 120.3(3)
C55 C54 H54 119.9
C53 C54 H54 119.9
C54 C55 C56 119.7(3)
C54 C55 H55 120.1
C56 C55 H55 120.1
C57 C56 C55 119.7(3)
C57 C56 H56 120.2
C55 C56 H56 120.2
C56 C57 C52 121.4(3)
C56 C57 H57 119.3
C52 C57 H57 119.3
C45 O1 Si1 124.09(17)
O1 Si1 C43 103.87(12)
O1 Si1 C41 107.07(12)
C43 Si1 C41 106.07(14)
O1 Si1 Rh1 115.49(7)
C43 Si1 Rh1 112.31(10)
C41 Si1 Rh1 111.32(9)
O1 Si1 H1A 93.2(8)
C43 Si1 H1A 152.1(8)
C41 Si1 H1A 89.3(8)
Rh1 Si1 H1A 39.8(8)
C13 P1 C7 106.02(12)
C13 P1 C1 103.01(12)
C7 P1 C1 103.54(12)
C13 P1 Rh1 104.19(9)
C7 P1 Rh1 119.65(9)
C1 P1 Rh1 118.62(9)
C35 P2 C26 103.18(12)
C35 P2 C29 104.22(12)
C26 P2 C29 104.02(12)
C35 P2 Rh1 106.03(9)
C26 P2 Rh1 123.73(9)
C29 P2 Rh1 113.65(9)
C24 S1 C25 93.15(13)
P1 Rh1 Si1 115.51(3)
P1 Rh1 P2 99.80(2)
Si1 Rh1 P2 129.65(3)
P1 Rh1 H1A 85.2(10)
Si1 Rh1 H1A 52.9(10)
P2 Rh1 H1A 170.7(10)
P1 Rh1 H1B 177.0(11)
Si1 Rh1 H1B 65.0(10)
P2 Rh1 H1B 81.6(10)
H1A Rh1 H1B 93.1(14)

loop_
_geom_bond_atom_site_label_1
_geom_bond_atom_site_label_2
_geom_bond_distance
C1 C2 1.389(4)
C1 C6 1.396(4)
C1 P1 1.838(3)
C2 C3 1.390(4)
C2 H2 0.9500
C3 C4 1.382(4)
C3 H3 0.9500
C4 C5 1.375(4)
C4 H4 0.9500
C5 C6 1.391(4)
C5 H5 0.9500
C6 H6 0.9500
C7 C12 1.379(4)
C7 C8 1.393(4)
C7 P1 1.825(3)
C8 C9 1.390(4)
C8 H8 0.9500
C9 C10 1.380(5)
C9 H9 0.9500
C10 C11 1.387(5)
C10 H10 0.9500
C11 C12 1.392(4)
C11 H11 0.9500
C12 H12 0.9500
C13 C17 1.343(4)
C13 C14 1.516(4)
C13 P1 1.807(3)
C14 C18 1.557(4)
C14 C15 1.557(4)
C14 H14 1.0000
C15 C20 1.525(4)
C15 C21 1.533(4)
C15 C16 1.563(4)
C16 C22 1.511(4)
C16 C17 1.539(4)
C16 C19 1.568(4)
C17 C23 1.484(4)
C18 C19 1.541(4)
C18 H18A 0.9900
C18 H18B 0.9900
C19 H19A 0.9900
C19 H19B 0.9900
C20 H20A 0.9800
C20 H20B 0.9800
C20 H20C 0.9800
C21 H21A 0.9800
C21 H21B 0.9800
C21 H21C 0.9800
C22 H22A 0.9800
C22 H22B 0.9800
C22 H22C 0.9800
C23 C24 1.363(4)
C23 C26 1.462(4)
C24 C27 1.501(4)
C24 S1 1.721(3)
C25 C26 1.374(4)
C25 C28 1.502(4)
C25 S1 1.721(3)
C26 P2 1.836(3)
C27 H27A 0.9800
C27 H27B 0.9800
C27 H27C 0.9800
C28 H28A 0.9800
C28 H28B 0.9800
C28 H28C 0.9800
C29 C34 1.392(4)
C29 C30 1.395(4)
C29 P2 1.840(3)
C30 C31 1.389(4)
C30 H30 0.9500
C31 C32 1.375(4)
C31 H31 0.9500
C32 C33 1.381(4)
C32 H32 0.9500
C33 C34 1.385(4)
C33 H33 0.9500
C34 H34 0.9500
C35 C40 1.388(4)
C35 C36 1.401(4)
C35 P2 1.829(3)
C36 C37 1.387(4)
C36 H36 0.9500
C37 C38 1.384(4)
C37 H37 0.9500
C38 C39 1.379(5)
C38 H38 0.9500
C39 C40 1.395(4)
C39 H39 0.9500
C40 H40 0.9500
C41 C42 1.524(4)
C41 Si1 1.895(3)
C41 H41A 0.9900
C41 H41B 0.9900
C42 H42A 0.9800
C42 H42B 0.9800
C42 H42C 0.9800
C43 C44 1.524(5)
C43 Si1 1.886(3)
C43 H43A 0.9900
C43 H43B 0.9900
C44 H44A 0.9800
C44 H44B 0.9800
C44 H44C 0.9800
C45 O1 1.422(3)
C45 C46 1.517(4)
C45 C52 1.522(4)
C45 H45 1.0000
C46 C51 1.382(4)
C46 C47 1.390(4)
C47 C48 1.380(4)
C47 H47 0.9500
C48 C49 1.378(4)
C48 H48 0.9500
C49 C50 1.382(5)
C49 H49 0.9500
C50 C51 1.395(4)
C50 H50 0.9500
C51 H51 0.9500
C52 C53 1.386(4)
C52 C57 1.393(4)
C53 C54 1.394(4)
C53 H53 0.9500
C54 C55 1.377(4)
C54 H54 0.9500
C55 C56 1.391(4)
C55 H55 0.9500
C56 C57 1.380(4)
C56 H56 0.9500
C57 H57 0.9500
O1 Si1 1.684(2)
Si1 Rh1 2.3125(8)
Si1 H1A 1.85(3)
P1 Rh1 2.2764(7)
P2 Rh1 2.3455(7)
Rh1 H1A 1.48(3)
Rh1 H1B 1.49(3)
